data_7005983
loop_
_publ_author_name
'Zhang, Fan'
'Morawitz, Thorsten'
'Bieller, Susanne'
'Bolte, Michael'
'Lerner, Hans-Wolfram'
'Wagner, Matthias'

_publ_section_title
;
 Metallomacrocycles from ditopic chiral scorpionate ligands.
;
_journal_issue 40
_journal_name_full 'Dalton transactions (Cambridge, England : 2003)'
_journal_page_first 4594
_journal_page_last 4598
_journal_paper_doi 10.1039/b707807b
_journal_year 2007
_chemical_formula_sum 'C74 H96 B4 Fe2 N12 O2'
_chemical_formula_weight 1340.57
_chemical_name_systematic
;
?
;
_space_group_IT_number 2
_symmetry_cell_setting triclinic
_symmetry_space_group_name_Hall '-P 1'
_symmetry_space_group_name_H-M 'P -1'
_atom_sites_solution_hydrogens geom
_atom_sites_solution_primary direct
_atom_sites_solution_secondary difmap
_audit_creation_method SHELXL-97
_cell_angle_alpha 75.167(11)
_cell_angle_beta 68.358(11)
_cell_angle_gamma 63.880(10)
_cell_formula_units_Z 1
_cell_length_a 12.4593(18)
_cell_length_b 12.9493(18)
_cell_length_c 13.503(2)
_cell_measurement_reflns_used 6685
_cell_measurement_temperature 173(2)
_cell_measurement_theta_max 25.2
_cell_measurement_theta_min 3.5
_cell_volume 1806.7(5)
_computing_cell_refinement 'X-Area (Stoe & Cie, 2001)'
_computing_data_collection 'X-Area (Stoe & Cie, 2001)'
_computing_data_reduction 'X-Area (Stoe & Cie, 2001)'
_computing_molecular_graphics 'XP in SHELXTL-Plus (Sheldrick, 1991)'
_computing_publication_material SHELXL97
_computing_structure_refinement 'SHELXL97 (Sheldrick, 1997) '
_computing_structure_solution 'SHELXS97 (Sheldrick, 1990) '
_diffrn_ambient_temperature 173(2)
_diffrn_measured_fraction_theta_full 0.972
_diffrn_measured_fraction_theta_max 0.961
_diffrn_measurement_device_type 'STOE IPDS II two-circle-diffractometer'
_diffrn_measurement_method \w
_diffrn_radiation_monochromator graphite
_diffrn_radiation_source 'fine-focus sealed tube'
_diffrn_radiation_type MoK\a
_diffrn_radiation_wavelength 0.71073
_diffrn_reflns_av_R_equivalents 0.0894
_diffrn_reflns_av_sigmaI/netI 0.1327
_diffrn_reflns_limit_h_max 14
_diffrn_reflns_limit_h_min -13
_diffrn_reflns_limit_k_max 15
_diffrn_reflns_limit_k_min -15
_diffrn_reflns_limit_l_max 16
_diffrn_reflns_limit_l_min -16
_diffrn_reflns_number 13843
_diffrn_reflns_theta_full 25.00
_diffrn_reflns_theta_max 25.32
_diffrn_reflns_theta_min 3.53
_diffrn_standards_decay_% 0
_diffrn_standards_interval_time 0
_diffrn_standards_number 0
_exptl_absorpt_coefficient_mu 0.455
_exptl_absorpt_correction_T_max 0.9474
_exptl_absorpt_correction_T_min 0.8870
_exptl_absorpt_correction_type multi-scan
_exptl_absorpt_process_details 'MULABS (Spek, 1990; Blessing, 1995)'
_exptl_crystal_colour colourless
_exptl_crystal_density_diffrn 1.232
_exptl_crystal_density_method 'not measured'
_exptl_crystal_description block
_exptl_crystal_F_000 712
_exptl_crystal_size_max 0.27
_exptl_crystal_size_mid 0.18
_exptl_crystal_size_min 0.12
_refine_diff_density_max 0.281
_refine_diff_density_min -0.302
_refine_diff_density_rms 0.052
_refine_ls_extinction_method none
_refine_ls_goodness_of_fit_ref 0.797
_refine_ls_hydrogen_treatment mixed
_refine_ls_matrix_type full
_refine_ls_number_parameters 430
_refine_ls_number_reflns 6336
_refine_ls_number_restraints 1
_refine_ls_restrained_S_all 0.797
_refine_ls_R_factor_all 0.0919
_refine_ls_R_factor_gt 0.0457
_refine_ls_shift/su_max 0.000
_refine_ls_shift/su_mean 0.000
_refine_ls_structure_factor_coef Fsqd
_refine_ls_weighting_details 'calc w=1/[\s^2^(Fo^2^)+(0.0200P)^2^+0.0000P] where P=(Fo^2^+2Fc^2^)/3'
_refine_ls_weighting_scheme calc
_refine_ls_wR_factor_gt 0.0818
_refine_ls_wR_factor_ref 0.0917
_reflns_number_gt 3702
_reflns_number_total 6336
_reflns_threshold_expression I>2\s(I)
_cod_data_source_file b707807b.txt
_cod_data_source_block wa307
_cod_depositor_comments
;
The following automatic conversions were performed:
'_symmetry_cell_setting' value 'Triclinic' changed to 'triclinic'
according to '/home/saulius/struct/CIF-dictionaries/cif_core.dic'
dictionary named 'cif_core.dic' version 2.4.1 from 2010-06-29.

Automatic conversion script
Id: cif_fix_enum 1527 2010-12-29 10:47:43Z saulius 
;
_cod_database_code 7005983

loop_
_symmetry_equiv_pos_as_xyz
'x, y, z'
'-x, -y, -z'

loop_
_atom_site_label
_atom_site_type_symbol
_atom_site_fract_x
_atom_site_fract_y
_atom_site_fract_z
_atom_site_U_iso_or_equiv
_atom_site_adp_type
_atom_site_occupancy
_atom_site_symmetry_multiplicity
_atom_site_calc_flag
_atom_site_refinement_flags
_atom_site_disorder_assembly
_atom_site_disorder_group
Fe1 Fe 0.33466(5) 0.23198(4) 0.61554(4) 0.02955(13) Uani 1 1 d . . .
B1 B 0.2433(3) 0.1680(3) 0.8537(3) 0.0290(8) Uani 1 1 d . . .
O1 O 0.3893(2) 0.13654(18) 0.49971(15) 0.0284(5) Uani 1 1 d D . .
H1 H 0.398(4) 0.0679(13) 0.519(3) 0.061(13) Uiso 1 1 d D . .
C1 C 0.1958(3) 0.1194(3) 0.9813(2) 0.0338(7) Uani 1 1 d . . .
C2 C 0.1521(3) 0.2058(3) 1.0620(2) 0.0434(9) Uani 1 1 d . . .
H2A H 0.2195 0.2309 1.0517 0.065 Uiso 1 1 calc R . .
H2B H 0.1306 0.1682 1.1353 0.065 Uiso 1 1 calc R . .
H2C H 0.0784 0.2732 1.0503 0.065 Uiso 1 1 calc R . .
C3 C 0.3030(3) 0.0090(3) 1.0101(2) 0.0426(9) Uani 1 1 d . . .
H3A H 0.3749 0.0278 0.9993 0.064 Uiso 1 1 calc R . .
H3B H 0.3276 -0.0499 0.9639 0.064 Uiso 1 1 calc R . .
H3C H 0.2743 -0.0208 1.0853 0.064 Uiso 1 1 calc R . .
C4 C 0.0875(3) 0.0826(3) 1.0009(3) 0.0419(8) Uani 1 1 d . . .
H4A H 0.1125 0.0274 0.9510 0.063 Uiso 1 1 calc R . .
H4B H 0.0143 0.1509 0.9897 0.063 Uiso 1 1 calc R . .
H4C H 0.0666 0.0461 1.0748 0.063 Uiso 1 1 calc R . .
B2 B 0.4274(3) 0.1817(3) 0.3808(2) 0.0264(7) Uani 1 1 d . . .
C5 C 0.3144(3) 0.2119(3) 0.3310(2) 0.0320(7) Uani 1 1 d . . .
C6 C 0.1963(3) 0.3093(3) 0.3872(3) 0.0471(9) Uani 1 1 d . . .
H6A H 0.1720 0.2851 0.4644 0.071 Uiso 1 1 calc R . .
H6B H 0.1281 0.3255 0.3585 0.071 Uiso 1 1 calc R . .
H6C H 0.2135 0.3792 0.3745 0.071 Uiso 1 1 calc R . .
C7 C 0.2780(3) 0.1087(3) 0.3490(3) 0.0420(8) Uani 1 1 d . . .
H7A H 0.2564 0.0815 0.4257 0.063 Uiso 1 1 calc R . .
H7B H 0.3485 0.0461 0.3097 0.063 Uiso 1 1 calc R . .
H7C H 0.2057 0.1323 0.3232 0.063 Uiso 1 1 calc R . .
C8 C 0.3485(3) 0.2548(3) 0.2099(2) 0.0432(9) Uani 1 1 d . . .
H8A H 0.3717 0.3210 0.1984 0.065 Uiso 1 1 calc R . .
H8B H 0.2763 0.2783 0.1841 0.065 Uiso 1 1 calc R . .
H8C H 0.4191 0.1922 0.1706 0.065 Uiso 1 1 calc R . .
N11 N 0.3623(2) 0.1971(2) 0.82753(18) 0.0278(6) Uani 1 1 d . . .
N12 N 0.4235(2) 0.2187(2) 0.72101(18) 0.0292(6) Uani 1 1 d . . .
C13 C 0.5189(3) 0.2403(3) 0.7170(3) 0.0363(8) Uani 1 1 d . . .
H13 H 0.5764 0.2581 0.6528 0.044 Uiso 1 1 calc R . .
C14 C 0.5239(3) 0.2333(3) 0.8195(3) 0.0451(9) Uani 1 1 d . . .
H14 H 0.5836 0.2444 0.8391 0.054 Uiso 1 1 calc R . .
C15 C 0.4246(3) 0.2071(3) 0.8856(2) 0.0347(8) Uani 1 1 d . . .
H15 H 0.4022 0.1973 0.9617 0.042 Uiso 1 1 calc R . .
N21 N 0.1389(2) 0.2850(2) 0.81860(18) 0.0281(6) Uani 1 1 d . . .
N22 N 0.1649(2) 0.3258(2) 0.71145(19) 0.0313(6) Uani 1 1 d . . .
C23 C 0.0657(3) 0.4197(3) 0.7000(3) 0.0364(8) Uani 1 1 d . . .
H23 H 0.0586 0.4656 0.6337 0.044 Uiso 1 1 calc R . .
C24 C -0.0260(3) 0.4424(3) 0.7968(3) 0.0416(8) Uani 1 1 d . . .
H24 H -0.1058 0.5042 0.8104 0.050 Uiso 1 1 calc R . .
C25 C 0.0245(3) 0.3549(3) 0.8694(2) 0.0343(8) Uani 1 1 d . . .
H25 H -0.0159 0.3457 0.9441 0.041 Uiso 1 1 calc R . .
N31 N 0.4366(2) 0.2972(2) 0.38898(18) 0.0272(6) Uani 1 1 d . . .
N32 N 0.3919(2) 0.3398(2) 0.48564(19) 0.0337(6) Uani 1 1 d . . .
C33 C 0.4111(4) 0.4372(3) 0.4659(3) 0.0469(9) Uani 1 1 d . . .
H33 H 0.3895 0.4849 0.5189 0.056 Uiso 1 1 calc R . .
C34 C 0.4672(4) 0.4598(3) 0.3570(3) 0.0452(9) Uani 1 1 d . . .
H34 H 0.4905 0.5236 0.3217 0.054 Uiso 1 1 calc R . .
C35 C 0.4813(3) 0.3689(3) 0.3123(2) 0.0354(8) Uani 1 1 d . . .
H35 H 0.5173 0.3587 0.2383 0.042 Uiso 1 1 calc R . .
C41 C 0.5690(3) 0.0926(2) 0.3275(2) 0.0250(6) Uani 1 1 d . . .
C42 C 0.6017(3) 0.0095(2) 0.2612(2) 0.0246(6) Uani 1 1 d . . .
H42 H 0.5378 0.0115 0.2375 0.030 Uiso 1 1 calc R . .
C43 C 0.7216(3) -0.0765(3) 0.2271(2) 0.0263(7) Uani 1 1 d . . .
C44 C 0.8143(3) -0.0757(3) 0.2629(2) 0.0311(7) Uani 1 1 d . . .
H44 H 0.8970 -0.1322 0.2427 0.037 Uiso 1 1 calc R . .
C45 C 0.7872(3) 0.0060(3) 0.3270(2) 0.0304(7) Uani 1 1 d . . .
H45 H 0.8513 0.0054 0.3495 0.036 Uiso 1 1 calc R . .
C46 C 0.6673(3) 0.0883(3) 0.3583(2) 0.0291(7) Uani 1 1 d . . .
H46 H 0.6508 0.1438 0.4019 0.035 Uiso 1 1 calc R . .
C51 C 0.7526(3) 0.4218(3) 0.1053(3) 0.0451(9) Uani 1 1 d . . .
C52 C 0.7773(3) 0.3054(3) 0.1354(3) 0.0444(9) Uani 1 1 d . . .
H52 H 0.8181 0.2658 0.1893 0.053 Uiso 1 1 calc R . .
C53 C 0.7439(4) 0.2455(3) 0.0887(3) 0.0482(9) Uani 1 1 d . . .
H53 H 0.7610 0.1655 0.1111 0.058 Uiso 1 1 calc R . .
C54 C 0.6857(4) 0.3011(4) 0.0099(3) 0.0578(11) Uani 1 1 d . . .
H54 H 0.6629 0.2600 -0.0227 0.069 Uiso 1 1 calc R . .
C55 C 0.6614(4) 0.4167(4) -0.0209(3) 0.0612(11) Uani 1 1 d . . .
H55 H 0.6223 0.4556 -0.0760 0.073 Uiso 1 1 calc R . .
C56 C 0.6928(4) 0.4774(4) 0.0268(3) 0.0549(10) Uani 1 1 d . . .
H56 H 0.6734 0.5578 0.0056 0.066 Uiso 1 1 calc R . .
C57 C 0.7879(4) 0.4872(4) 0.1569(4) 0.0694(12) Uani 1 1 d . . .
H57A H 0.8318 0.5324 0.1012 0.104 Uiso 1 1 calc R . .
H57B H 0.8428 0.4324 0.1997 0.104 Uiso 1 1 calc R . .
H57C H 0.7122 0.5394 0.2034 0.104 Uiso 1 1 calc R . .
C61 C 0.8654(4) 0.2269(4) 0.5208(3) 0.0591(11) Uani 1 1 d . . .
C62 C 0.8618(4) 0.3054(4) 0.5759(4) 0.0676(12) Uani 1 1 d . . .
H62 H 0.8605 0.3793 0.5406 0.081 Uiso 1 1 calc R . .
C63 C 0.8600(4) 0.2762(4) 0.6839(4) 0.0655(12) Uani 1 1 d . . .
H63 H 0.8559 0.3306 0.7223 0.079 Uiso 1 1 calc R . .
C64 C 0.8643(4) 0.1682(4) 0.7337(3) 0.0610(11) Uani 1 1 d . . .
H64 H 0.8650 0.1474 0.8063 0.073 Uiso 1 1 calc R . .
C65 C 0.8677(4) 0.0908(4) 0.6793(4) 0.0674(12) Uani 1 1 d . . .
H65 H 0.8693 0.0168 0.7145 0.081 Uiso 1 1 calc R . .
C66 C 0.8690(4) 0.1196(4) 0.5746(4) 0.0663(12) Uani 1 1 d . . .
H66 H 0.8724 0.0644 0.5375 0.080 Uiso 1 1 calc R . .
C67 C 0.8668(6) 0.2574(6) 0.4049(4) 0.0960(19) Uani 1 1 d . . .
H67A H 0.9131 0.1871 0.3685 0.144 Uiso 1 1 calc R . .
H67B H 0.9076 0.3125 0.3700 0.144 Uiso 1 1 calc R . .
H67C H 0.7808 0.2923 0.4009 0.144 Uiso 1 1 calc R . .

loop_
_atom_site_aniso_label
_atom_site_aniso_U_11
_atom_site_aniso_U_22
_atom_site_aniso_U_33
_atom_site_aniso_U_23
_atom_site_aniso_U_13
_atom_site_aniso_U_12
Fe1 0.0310(3) 0.0331(3) 0.0232(2) -0.00662(18) -0.00480(18) -0.0119(2)
B1 0.0268(19) 0.0286(19) 0.0327(18) -0.0073(15) -0.0081(15) -0.0099(16)
O1 0.0362(12) 0.0244(12) 0.0226(10) 0.0000(9) -0.0033(9) -0.0157(10)
C1 0.0368(18) 0.0383(18) 0.0282(15) -0.0044(13) -0.0076(13) -0.0174(16)
C2 0.047(2) 0.054(2) 0.0308(17) -0.0079(16) -0.0086(15) -0.0206(19)
C3 0.049(2) 0.040(2) 0.0350(17) 0.0044(15) -0.0125(15) -0.0185(18)
C4 0.047(2) 0.045(2) 0.0347(17) -0.0036(15) -0.0062(15) -0.0237(18)
B2 0.0347(19) 0.0237(17) 0.0217(15) -0.0014(13) -0.0076(14) -0.0132(16)
C5 0.0332(17) 0.0331(17) 0.0313(15) -0.0055(13) -0.0118(13) -0.0112(15)
C6 0.0364(19) 0.044(2) 0.056(2) -0.0136(17) -0.0190(17) -0.0027(17)
C7 0.0371(19) 0.049(2) 0.0473(19) -0.0102(16) -0.0132(16) -0.0197(17)
C8 0.051(2) 0.051(2) 0.0356(17) 0.0028(15) -0.0243(16) -0.0208(19)
N11 0.0290(14) 0.0283(13) 0.0277(12) -0.0060(10) -0.0085(11) -0.0109(11)
N12 0.0296(14) 0.0327(14) 0.0264(12) -0.0034(10) -0.0032(10) -0.0171(12)
C13 0.0311(18) 0.0371(18) 0.0458(19) -0.0063(15) -0.0075(15) -0.0199(16)
C14 0.044(2) 0.050(2) 0.057(2) -0.0060(17) -0.0227(18) -0.0257(19)
C15 0.0376(19) 0.0388(19) 0.0353(16) -0.0041(14) -0.0183(15) -0.0151(16)
N21 0.0292(14) 0.0278(14) 0.0277(12) -0.0042(10) -0.0067(11) -0.0121(12)
N22 0.0328(15) 0.0299(14) 0.0273(12) -0.0010(10) -0.0091(11) -0.0097(13)
C23 0.0406(19) 0.0312(18) 0.0365(16) -0.0018(14) -0.0142(15) -0.0117(16)
C24 0.0310(18) 0.0335(18) 0.0487(19) -0.0119(15) -0.0083(15) -0.0013(15)
C25 0.0293(17) 0.0330(18) 0.0324(16) -0.0114(14) -0.0018(14) -0.0067(15)
N31 0.0342(15) 0.0217(13) 0.0233(12) -0.0024(10) -0.0069(11) -0.0098(12)
N32 0.0371(15) 0.0323(15) 0.0300(13) -0.0106(11) -0.0062(11) -0.0111(13)
C33 0.062(3) 0.038(2) 0.0448(19) -0.0139(16) -0.0034(17) -0.0277(19)
C34 0.057(2) 0.0338(19) 0.0448(19) -0.0002(15) -0.0030(17) -0.0290(18)
C35 0.042(2) 0.0320(17) 0.0291(15) -0.0018(13) -0.0024(14) -0.0195(16)
C41 0.0300(16) 0.0243(15) 0.0223(13) 0.0023(11) -0.0094(12) -0.0130(14)
C42 0.0281(16) 0.0252(15) 0.0211(13) 0.0019(11) -0.0079(12) -0.0126(13)
C43 0.0298(16) 0.0268(16) 0.0223(13) 0.0000(12) -0.0065(12) -0.0133(14)
C44 0.0243(16) 0.0333(17) 0.0345(15) -0.0037(13) -0.0073(13) -0.0113(14)
C45 0.0292(17) 0.0323(17) 0.0345(15) -0.0032(13) -0.0113(13) -0.0150(14)
C46 0.0346(18) 0.0286(17) 0.0287(15) -0.0049(13) -0.0099(13) -0.0148(15)
C51 0.0363(19) 0.048(2) 0.0484(19) -0.0118(17) -0.0024(16) -0.0188(18)
C52 0.040(2) 0.046(2) 0.0380(18) -0.0068(16) -0.0042(15) -0.0139(17)
C53 0.051(2) 0.044(2) 0.0448(19) -0.0113(16) -0.0033(17) -0.0187(19)
C54 0.057(3) 0.068(3) 0.054(2) -0.024(2) -0.012(2) -0.023(2)
C55 0.058(3) 0.069(3) 0.050(2) -0.006(2) -0.019(2) -0.015(2)
C56 0.051(2) 0.047(2) 0.053(2) 0.0010(18) -0.0118(19) -0.013(2)
C57 0.071(3) 0.058(3) 0.093(3) -0.018(2) -0.026(3) -0.030(2)
C61 0.050(2) 0.068(3) 0.060(2) -0.007(2) -0.016(2) -0.024(2)
C62 0.067(3) 0.054(3) 0.084(3) -0.006(2) -0.024(2) -0.026(2)
C63 0.065(3) 0.073(3) 0.072(3) -0.010(2) -0.026(2) -0.033(3)
C64 0.044(2) 0.075(3) 0.060(2) 0.001(2) -0.0178(19) -0.022(2)
C65 0.067(3) 0.060(3) 0.072(3) -0.005(2) -0.012(2) -0.029(2)
C66 0.057(3) 0.070(3) 0.076(3) -0.017(2) -0.007(2) -0.033(2)
C67 0.107(4) 0.136(5) 0.060(3) -0.005(3) -0.027(3) -0.060(4)

loop_
_atom_type_symbol
_atom_type_description
_atom_type_scat_dispersion_real
_atom_type_scat_dispersion_imag
_atom_type_scat_source
C C 0.0033 0.0016 'International Tables Vol C Tables 4.2.6.8 and 6.1.1.4'
H H 0.0000 0.0000 'International Tables Vol C Tables 4.2.6.8 and 6.1.1.4'
B B 0.0013 0.0007 'International Tables Vol C Tables 4.2.6.8 and 6.1.1.4'
Fe Fe 0.3463 0.8444 'International Tables Vol C Tables 4.2.6.8 and 6.1.1.4'
N N 0.0061 0.0033 'International Tables Vol C Tables 4.2.6.8 and 6.1.1.4'
O O 0.0106 0.0060 'International Tables Vol C Tables 4.2.6.8 and 6.1.1.4'

loop_
_geom_angle_atom_site_label_1
_geom_angle_atom_site_label_2
_geom_angle_atom_site_label_3
_geom_angle
_geom_angle_site_symmetry_1
_geom_angle_site_symmetry_3
_geom_angle_publ_flag
O1 Fe1 N22 134.17(10) . . ?
O1 Fe1 N12 129.82(10) . . ?
N22 Fe1 N12 92.08(10) . . ?
O1 Fe1 N32 80.39(9) . . ?
N22 Fe1 N32 109.17(10) . . ?
N12 Fe1 N32 104.90(11) . . ?
N11 B1 N21 105.8(2) . . ?
N11 B1 C43 107.3(2) . 2_656 ?
N21 B1 C43 105.8(2) . 2_656 ?
N11 B1 C1 112.2(3) . . ?
N21 B1 C1 112.5(2) . . ?
C43 B1 C1 112.7(3) 2_656 . ?
B2 O1 Fe1 122.53(18) . . ?
B2 O1 H1 121(3) . . ?
Fe1 O1 H1 116(3) . . ?
C4 C1 C2 107.5(3) . . ?
C4 C1 C3 106.0(3) . . ?
C2 C1 C3 107.9(3) . . ?
C4 C1 B1 110.4(3) . . ?
C2 C1 B1 115.3(3) . . ?
C3 C1 B1 109.4(2) . . ?
C1 C2 H2A 109.5 . . ?
C1 C2 H2B 109.5 . . ?
H2A C2 H2B 109.5 . . ?
C1 C2 H2C 109.5 . . ?
H2A C2 H2C 109.5 . . ?
H2B C2 H2C 109.5 . . ?
C1 C3 H3A 109.5 . . ?
C1 C3 H3B 109.5 . . ?
H3A C3 H3B 109.5 . . ?
C1 C3 H3C 109.5 . . ?
H3A C3 H3C 109.5 . . ?
H3B C3 H3C 109.5 . . ?
C1 C4 H4A 109.5 . . ?
C1 C4 H4B 109.5 . . ?
H4A C4 H4B 109.5 . . ?
C1 C4 H4C 109.5 . . ?
H4A C4 H4C 109.5 . . ?
H4B C4 H4C 109.5 . . ?
O1 B2 N31 100.6(2) . . ?
O1 B2 C41 106.9(2) . . ?
N31 B2 C41 107.2(3) . . ?
O1 B2 C5 109.0(3) . . ?
N31 B2 C5 110.2(2) . . ?
C41 B2 C5 121.0(2) . . ?
C7 C5 C6 106.3(3) . . ?
C7 C5 C8 109.5(3) . . ?
C6 C5 C8 107.2(3) . . ?
C7 C5 B2 112.2(2) . . ?
C6 C5 B2 109.8(3) . . ?
C8 C5 B2 111.6(3) . . ?
C5 C6 H6A 109.5 . . ?
C5 C6 H6B 109.5 . . ?
H6A C6 H6B 109.5 . . ?
C5 C6 H6C 109.5 . . ?
H6A C6 H6C 109.5 . . ?
H6B C6 H6C 109.5 . . ?
C5 C7 H7A 109.5 . . ?
C5 C7 H7B 109.5 . . ?
H7A C7 H7B 109.5 . . ?
C5 C7 H7C 109.5 . . ?
H7A C7 H7C 109.5 . . ?
H7B C7 H7C 109.5 . . ?
C5 C8 H8A 109.5 . . ?
C5 C8 H8B 109.5 . . ?
H8A C8 H8B 109.5 . . ?
C5 C8 H8C 109.5 . . ?
H8A C8 H8C 109.5 . . ?
H8B C8 H8C 109.5 . . ?
C15 N11 N12 106.9(3) . . ?
C15 N11 B1 135.7(2) . . ?
N12 N11 B1 117.4(2) . . ?
C13 N12 N11 107.6(3) . . ?
C13 N12 Fe1 136.5(2) . . ?
N11 N12 Fe1 115.17(19) . . ?
N12 C13 C14 110.6(3) . . ?
N12 C13 H13 124.7 . . ?
C14 C13 H13 124.7 . . ?
C15 C14 C13 104.7(3) . . ?
C15 C14 H14 127.7 . . ?
C13 C14 H14 127.7 . . ?
N11 C15 C14 110.2(3) . . ?
N11 C15 H15 124.9 . . ?
C14 C15 H15 124.9 . . ?
C25 N21 N22 108.3(2) . . ?
C25 N21 B1 134.9(2) . . ?
N22 N21 B1 116.7(2) . . ?
C23 N22 N21 106.7(2) . . ?
C23 N22 Fe1 137.4(2) . . ?
N21 N22 Fe1 115.95(18) . . ?
N22 C23 C24 111.2(3) . . ?
N22 C23 H23 124.4 . . ?
C24 C23 H23 124.4 . . ?
C23 C24 C25 104.2(3) . . ?
C23 C24 H24 127.9 . . ?
C25 C24 H24 127.9 . . ?
N21 C25 C24 109.6(3) . . ?
N21 C25 H25 125.2 . . ?
C24 C25 H25 125.2 . . ?
C35 N31 N32 109.1(2) . . ?
C35 N31 B2 130.1(2) . . ?
N32 N31 B2 120.8(2) . . ?
C33 N32 N31 106.5(2) . . ?
C33 N32 Fe1 138.7(2) . . ?
N31 N32 Fe1 114.38(19) . . ?
N32 C33 C34 110.7(3) . . ?
N32 C33 H33 124.7 . . ?
C34 C33 H33 124.7 . . ?
C35 C34 C33 104.4(3) . . ?
C35 C34 H34 127.8 . . ?
C33 C34 H34 127.8 . . ?
N31 C35 C34 109.4(3) . . ?
N31 C35 H35 125.3 . . ?
C34 C35 H35 125.3 . . ?
C42 C41 C46 115.5(3) . . ?
C42 C41 B2 125.7(3) . . ?
C46 C41 B2 118.5(3) . . ?
C41 C42 C43 125.1(3) . . ?
C41 C42 H42 117.5 . . ?
C43 C42 H42 117.5 . . ?
C42 C43 C44 115.8(3) . . ?
C42 C43 B1 123.4(3) . 2_656 ?
C44 C43 B1 120.7(3) . 2_656 ?
C45 C44 C43 121.3(3) . . ?
C45 C44 H44 119.3 . . ?
C43 C44 H44 119.3 . . ?
C46 C45 C44 120.3(3) . . ?
C46 C45 H45 119.8 . . ?
C44 C45 H45 119.8 . . ?
C45 C46 C41 122.0(3) . . ?
C45 C46 H46 119.0 . . ?
C41 C46 H46 119.0 . . ?
C52 C51 C56 118.1(4) . . ?
C52 C51 C57 121.2(4) . . ?
C56 C51 C57 120.7(4) . . ?
C53 C52 C51 121.2(4) . . ?
C53 C52 H52 119.4 . . ?
C51 C52 H52 119.4 . . ?
C54 C53 C52 120.3(4) . . ?
C54 C53 H53 119.8 . . ?
C52 C53 H53 119.8 . . ?
C55 C54 C53 118.9(4) . . ?
C55 C54 H54 120.6 . . ?
C53 C54 H54 120.6 . . ?
C54 C55 C56 121.0(4) . . ?
C54 C55 H55 119.5 . . ?
C56 C55 H55 119.5 . . ?
C55 C56 C51 120.5(4) . . ?
C55 C56 H56 119.8 . . ?
C51 C56 H56 119.8 . . ?
C51 C57 H57A 109.5 . . ?
C51 C57 H57B 109.5 . . ?
H57A C57 H57B 109.5 . . ?
C51 C57 H57C 109.5 . . ?
H57A C57 H57C 109.5 . . ?
H57B C57 H57C 109.5 . . ?
C62 C61 C66 118.2(4) . . ?
C62 C61 C67 120.7(5) . . ?
C66 C61 C67 121.1(5) . . ?
C61 C62 C63 120.2(4) . . ?
C61 C62 H62 119.9 . . ?
C63 C62 H62 119.9 . . ?
C64 C63 C62 119.4(4) . . ?
C64 C63 H63 120.3 . . ?
C62 C63 H63 120.3 . . ?
C65 C64 C63 120.4(4) . . ?
C65 C64 H64 119.8 . . ?
C63 C64 H64 119.8 . . ?
C66 C65 C64 120.1(5) . . ?
C66 C65 H65 120.0 . . ?
C64 C65 H65 120.0 . . ?
C65 C66 C61 121.8(4) . . ?
C65 C66 H66 119.1 . . ?
C61 C66 H66 119.1 . . ?
C61 C67 H67A 109.5 . . ?
C61 C67 H67B 109.5 . . ?
H67A C67 H67B 109.5 . . ?
C61 C67 H67C 109.5 . . ?
H67A C67 H67C 109.5 . . ?
H67B C67 H67C 109.5 . . ?

loop_
_geom_bond_atom_site_label_1
_geom_bond_atom_site_label_2
_geom_bond_distance
_geom_bond_site_symmetry_2
_geom_bond_publ_flag
Fe1 O1 1.975(2) . ?
Fe1 N22 2.037(2) . ?
Fe1 N12 2.038(3) . ?
Fe1 N32 2.058(3) . ?
B1 N11 1.581(4) . ?
B1 N21 1.601(4) . ?
B1 C43 1.625(4) 2_656 ?
B1 C1 1.655(4) . ?
O1 B2 1.532(4) . ?
O1 H1 0.828(10) . ?
C1 C4 1.535(5) . ?
C1 C2 1.544(4) . ?
C1 C3 1.548(4) . ?
C2 H2A 0.9800 . ?
C2 H2B 0.9800 . ?
C2 H2C 0.9800 . ?
C3 H3A 0.9800 . ?
C3 H3B 0.9800 . ?
C3 H3C 0.9800 . ?
C4 H4A 0.9800 . ?
C4 H4B 0.9800 . ?
C4 H4C 0.9800 . ?
B2 N31 1.584(4) . ?
B2 C41 1.631(4) . ?
B2 C5 1.633(5) . ?
C5 C7 1.528(5) . ?
C5 C6 1.537(4) . ?
C5 C8 1.547(4) . ?
C6 H6A 0.9800 . ?
C6 H6B 0.9800 . ?
C6 H6C 0.9800 . ?
C7 H7A 0.9800 . ?
C7 H7B 0.9800 . ?
C7 H7C 0.9800 . ?
C8 H8A 0.9800 . ?
C8 H8B 0.9800 . ?
C8 H8C 0.9800 . ?
N11 C15 1.351(4) . ?
N11 N12 1.379(3) . ?
N12 C13 1.316(4) . ?
C13 C14 1.386(5) . ?
C13 H13 0.9500 . ?
C14 C15 1.358(5) . ?
C14 H14 0.9500 . ?
C15 H15 0.9500 . ?
N21 C25 1.335(4) . ?
N21 N22 1.375(3) . ?
N22 C23 1.323(4) . ?
C23 C24 1.378(4) . ?
C23 H23 0.9500 . ?
C24 C25 1.378(4) . ?
C24 H24 0.9500 . ?
C25 H25 0.9500 . ?
N31 C35 1.335(4) . ?
N31 N32 1.371(3) . ?
N32 C33 1.329(4) . ?
C33 C34 1.392(5) . ?
C33 H33 0.9500 . ?
C34 C35 1.372(5) . ?
C34 H34 0.9500 . ?
C35 H35 0.9500 . ?
C41 C42 1.401(4) . ?
C41 C46 1.407(4) . ?
C42 C43 1.405(4) . ?
C42 H42 0.9500 . ?
C43 C44 1.413(4) . ?
C43 B1 1.625(4) 2_656 ?
C44 C45 1.385(4) . ?
C44 H44 0.9500 . ?
C45 C46 1.381(4) . ?
C45 H45 0.9500 . ?
C46 H46 0.9500 . ?
C51 C52 1.379(5) . ?
C51 C56 1.385(5) . ?
C51 C57 1.500(5) . ?
C52 C53 1.379(5) . ?
C52 H52 0.9500 . ?
C53 C54 1.376(5) . ?
C53 H53 0.9500 . ?
C54 C55 1.372(6) . ?
C54 H54 0.9500 . ?
C55 C56 1.379(6) . ?
C55 H55 0.9500 . ?
C56 H56 0.9500 . ?
C57 H57A 0.9800 . ?
C57 H57B 0.9800 . ?
C57 H57C 0.9800 . ?
C61 C62 1.383(6) . ?
C61 C66 1.383(6) . ?
C61 C67 1.508(6) . ?
C62 C63 1.404(6) . ?
C62 H62 0.9500 . ?
C63 C64 1.374(6) . ?
C63 H63 0.9500 . ?
C64 C65 1.364(6) . ?
C64 H64 0.9500 . ?
C65 C66 1.363(6) . ?
C65 H65 0.9500 . ?
C66 H66 0.9500 . ?
C67 H67A 0.9800 . ?
C67 H67B 0.9800 . ?
C67 H67C 0.9800 . ?

loop_
_geom_torsion_atom_site_label_1
_geom_torsion_atom_site_label_2
_geom_torsion_atom_site_label_3
_geom_torsion_atom_site_label_4
_geom_torsion
_geom_torsion_site_symmetry_1
_geom_torsion_site_symmetry_2
_geom_torsion_site_symmetry_3
_geom_torsion_site_symmetry_4
_geom_torsion_publ_flag
N22 Fe1 O1 B2 99.8(2) . . . . ?
N12 Fe1 O1 B2 -109.1(2) . . . . ?
N32 Fe1 O1 B2 -7.7(2) . . . . ?
N11 B1 C1 C4 -175.2(3) . . . . ?
N21 B1 C1 C4 65.6(3) . . . . ?
C43 B1 C1 C4 -53.9(3) 2_656 . . . ?
N11 B1 C1 C2 62.9(3) . . . . ?
N21 B1 C1 C2 -56.3(4) . . . . ?
C43 B1 C1 C2 -175.8(3) 2_656 . . . ?
N11 B1 C1 C3 -58.9(3) . . . . ?
N21 B1 C1 C3 -178.1(3) . . . . ?
C43 B1 C1 C3 62.4(3) 2_656 . . . ?
Fe1 O1 B2 N31 11.7(3) . . . . ?
Fe1 O1 B2 C41 123.5(2) . . . . ?
Fe1 O1 B2 C5 -104.1(2) . . . . ?
O1 B2 C5 C7 -55.1(3) . . . . ?
N31 B2 C5 C7 -164.6(2) . . . . ?
C41 B2 C5 C7 69.4(3) . . . . ?
O1 B2 C5 C6 62.9(3) . . . . ?
N31 B2 C5 C6 -46.6(3) . . . . ?
C41 B2 C5 C6 -172.6(3) . . . . ?
O1 B2 C5 C8 -178.4(3) . . . . ?
N31 B2 C5 C8 72.1(3) . . . . ?
C41 B2 C5 C8 -53.9(4) . . . . ?
N21 B1 N11 C15 112.0(3) . . . . ?
C43 B1 N11 C15 -135.4(3) 2_656 . . . ?
C1 B1 N11 C15 -11.1(5) . . . . ?
N21 B1 N11 N12 -68.1(3) . . . . ?
C43 B1 N11 N12 44.5(3) 2_656 . . . ?
C1 B1 N11 N12 168.9(2) . . . . ?
C15 N11 N12 C13 0.2(3) . . . . ?
B1 N11 N12 C13 -179.7(2) . . . . ?
C15 N11 N12 Fe1 -171.65(19) . . . . ?
B1 N11 N12 Fe1 8.4(3) . . . . ?
O1 Fe1 N12 C13 73.2(3) . . . . ?
N22 Fe1 N12 C13 -127.1(3) . . . . ?
N32 Fe1 N12 C13 -16.6(3) . . . . ?
O1 Fe1 N12 N11 -118.13(19) . . . . ?
N22 Fe1 N12 N11 41.6(2) . . . . ?
N32 Fe1 N12 N11 152.05(19) . . . . ?
N11 N12 C13 C14 0.2(4) . . . . ?
Fe1 N12 C13 C14 169.5(2) . . . . ?
N12 C13 C14 C15 -0.5(4) . . . . ?
N12 N11 C15 C14 -0.6(3) . . . . ?
B1 N11 C15 C14 179.4(3) . . . . ?
C13 C14 C15 N11 0.7(4) . . . . ?
N11 B1 N21 C25 -119.5(4) . . . . ?
C43 B1 N21 C25 126.8(4) 2_656 . . . ?
C1 B1 N21 C25 3.3(5) . . . . ?
N11 B1 N21 N22 63.5(3) . . . . ?
C43 B1 N21 N22 -50.2(3) 2_656 . . . ?
C1 B1 N21 N22 -173.6(3) . . . . ?
C25 N21 N22 C23 0.3(4) . . . . ?
B1 N21 N22 C23 178.0(3) . . . . ?
C25 N21 N22 Fe1 -179.2(2) . . . . ?
B1 N21 N22 Fe1 -1.4(3) . . . . ?
O1 Fe1 N22 C23 -66.3(4) . . . . ?
N12 Fe1 N22 C23 135.4(3) . . . . ?
N32 Fe1 N22 C23 28.9(4) . . . . ?
O1 Fe1 N22 N21 112.9(2) . . . . ?
N12 Fe1 N22 N21 -45.3(2) . . . . ?
N32 Fe1 N22 N21 -151.9(2) . . . . ?
N21 N22 C23 C24 -0.2(4) . . . . ?
Fe1 N22 C23 C24 179.0(3) . . . . ?
N22 C23 C24 C25 0.1(4) . . . . ?
N22 N21 C25 C24 -0.2(4) . . . . ?
B1 N21 C25 C24 -177.3(3) . . . . ?
C23 C24 C25 N21 0.0(4) . . . . ?
O1 B2 N31 C35 170.5(3) . . . . ?
C41 B2 N31 C35 58.9(4) . . . . ?
C5 B2 N31 C35 -74.6(4) . . . . ?
O1 B2 N31 N32 -11.4(3) . . . . ?
C41 B2 N31 N32 -123.0(3) . . . . ?
C5 B2 N31 N32 103.5(3) . . . . ?
C35 N31 N32 C33 -0.4(4) . . . . ?
B2 N31 N32 C33 -178.9(3) . . . . ?
C35 N31 N32 Fe1 -174.4(2) . . . . ?
B2 N31 N32 Fe1 7.1(3) . . . . ?
O1 Fe1 N32 C33 -171.1(4) . . . . ?
N22 Fe1 N32 C33 55.3(4) . . . . ?
N12 Fe1 N32 C33 -42.3(4) . . . . ?
O1 Fe1 N32 N31 0.1(2) . . . . ?
N22 Fe1 N32 N31 -133.5(2) . . . . ?
N12 Fe1 N32 N31 128.9(2) . . . . ?
N31 N32 C33 C34 0.5(4) . . . . ?
Fe1 N32 C33 C34 172.1(3) . . . . ?
N32 C33 C34 C35 -0.3(4) . . . . ?
N32 N31 C35 C34 0.2(4) . . . . ?
B2 N31 C35 C34 178.5(3) . . . . ?
C33 C34 C35 N31 0.1(4) . . . . ?
O1 B2 C41 C42 104.9(3) . . . . ?
N31 B2 C41 C42 -147.9(3) . . . . ?
C5 B2 C41 C42 -20.6(4) . . . . ?
O1 B2 C41 C46 -67.9(3) . . . . ?
N31 B2 C41 C46 39.3(3) . . . . ?
C5 B2 C41 C46 166.6(3) . . . . ?
C46 C41 C42 C43 1.7(4) . . . . ?
B2 C41 C42 C43 -171.3(3) . . . . ?
C41 C42 C43 C44 -0.8(4) . . . . ?
C41 C42 C43 B1 -177.5(3) . . . 2_656 ?
C42 C43 C44 C45 -0.4(4) . . . . ?
B1 C43 C44 C45 176.4(3) 2_656 . . . ?
C43 C44 C45 C46 0.7(4) . . . . ?
C44 C45 C46 C41 0.3(5) . . . . ?
C42 C41 C46 C45 -1.4(4) . . . . ?
B2 C41 C46 C45 172.1(3) . . . . ?
C56 C51 C52 C53 0.1(5) . . . . ?
C57 C51 C52 C53 179.4(4) . . . . ?
C51 C52 C53 C54 0.6(6) . . . . ?
C52 C53 C54 C55 -0.2(6) . . . . ?
C53 C54 C55 C56 -0.8(6) . . . . ?
C54 C55 C56 C51 1.5(6) . . . . ?
C52 C51 C56 C55 -1.2(5) . . . . ?
C57 C51 C56 C55 179.5(4) . . . . ?
C66 C61 C62 C63 -0.9(7) . . . . ?
C67 C61 C62 C63 179.8(4) . . . . ?
C61 C62 C63 C64 1.2(7) . . . . ?
C62 C63 C64 C65 -1.3(7) . . . . ?
C63 C64 C65 C66 1.1(7) . . . . ?
C64 C65 C66 C61 -0.7(7) . . . . ?
C62 C61 C66 C65 0.7(7) . . . . ?
C67 C61 C66 C65 180.0(4) . . . . ?
